data_4300560
loop_
_publ_author_name
'Dikarev, Evgeny V.'
'Filatov, Alexander S.'
'Clerac, Rodolphe'
'Petrukhina, Marina A.'

_publ_section_title
;
Unligated Diruthenium(II,II) Tetra(trifluoroacetate): The First X-Ray 
Structural Study, Thermal Compressibility, Lewis Acidity and Magnetism
;
_journal_issue 2
_journal_name_full 'Inorganic Chemistry'
_journal_page_first 744
_journal_page_last 751
_journal_paper_doi 10.1021/ic051537m
_journal_volume 45
_journal_year 2006
_chemical_formula_moiety '[Ru2 (O2 C C F3)4 (C3 H6 O)2]'
_chemical_formula_sum 'C14 H12 F12 O10 Ru2'
_chemical_formula_weight 770.38
_space_group_IT_number 14
_symmetry_cell_setting monoclinic
_symmetry_space_group_name_Hall '-P 2yn'
_symmetry_space_group_name_H-M 'P 1 21/n 1'
_cell_angle_alpha 90.00
_cell_angle_beta 96.7520(10)
_cell_angle_gamma 90.00
_cell_formula_units_Z 2
_cell_length_a 8.7288(6)
_cell_length_b 8.9709(7)
_cell_length_c 15.1089(11)
_cell_measurement_temperature 173(2)
_cell_volume 1174.90(15)
_diffrn_ambient_temperature 173(2)
_exptl_crystal_density_diffrn 2.178
_cod_original_sg_symbol_H-M 'P 21/n'
_cod_database_code 4300560

loop_
_symmetry_equiv_pos_as_xyz
'x, y, z'
'-x+1/2, y+1/2, -z+1/2'
'-x, -y, -z'
'x-1/2, -y-1/2, z-1/2'

loop_
_atom_site_label
_atom_site_type_symbol
_atom_site_fract_x
_atom_site_fract_y
_atom_site_fract_z
_atom_site_U_iso_or_equiv
_atom_site_adp_type
_atom_site_occupancy
_atom_site_symmetry_multiplicity
_atom_site_calc_flag
_atom_site_refinement_flags
_atom_site_disorder_assembly
_atom_site_disorder_group
Ru1 Ru 0.04742(4) 0.98550(3) 0.433136(19) 0.02584(12) Uani 1 1 d . . .
C1 C 0.2607(5) 1.1228(4) 0.5661(3) 0.0317(8) Uani 1 1 d . . .
C2 C 0.1127(4) 0.7397(4) 0.5523(3) 0.0302(8) Uani 1 1 d . . .
C5 C 0.1360(5) 0.8700(6) 0.2413(3) 0.0433(11) Uani 1 1 d . . .
C6 C 0.0671(10) 0.7243(6) 0.2542(4) 0.087(2) Uani 1 1 d . . .
H6A H 0.0692 0.7045 0.3182 0.130 Uiso 1 1 calc R . .
H6B H 0.1258 0.6470 0.2271 0.130 Uiso 1 1 calc R . .
H6C H -0.0400 0.7237 0.2261 0.130 Uiso 1 1 calc R . .
C3 C 0.4160(5) 1.1878(5) 0.6065(3) 0.0407(10) Uani 1 1 d D A 1
F1 F 0.5051(11) 1.0789(9) 0.6411(8) 0.035(2) Uiso 0.36 1 d PD A 1
F2 F 0.3884(10) 1.2897(11) 0.6729(6) 0.0276(18) Uiso 0.36 1 d PD A 1
F3 F 0.4866(11) 1.2602(13) 0.5453(5) 0.0274(18) Uiso 0.36 1 d PD A 1
F1X F 0.5240(14) 1.0806(12) 0.6120(9) 0.068(4) Uiso 0.32 1 d PD A 2
F2X F 0.4145(15) 1.2473(14) 0.6852(7) 0.063(4) Uiso 0.32 1 d PD A 2
F3X F 0.4643(13) 1.2970(12) 0.5571(7) 0.052(4) Uiso 0.32 1 d PD A 2
F1Y F 0.4885(13) 1.0953(12) 0.6670(7) 0.057(4) Uiso 0.32 1 d PD A 3
F2Y F 0.4053(16) 1.3107(12) 0.6516(8) 0.066(5) Uiso 0.32 1 d PD A 3
F3Y F 0.5086(14) 1.2113(15) 0.5441(8) 0.068(5) Uiso 0.32 1 d PD A 3
C4 C 0.1857(5) 0.5911(5) 0.5851(3) 0.0378(10) Uani 1 1 d D B 1
F4 F 0.3382(7) 0.6103(8) 0.6041(7) 0.0341(17) Uiso 0.36 1 d PD B 1
F5 F 0.1643(11) 0.4832(7) 0.5197(5) 0.0222(14) Uiso 0.36 1 d PD B 1
F6 F 0.1265(11) 0.5387(9) 0.6554(5) 0.0253(15) Uiso 0.36 1 d PD B 1
F4X F 0.3091(13) 0.6226(13) 0.6428(8) 0.073(3) Uiso 0.32 1 d PD B 2
F5X F 0.2263(16) 0.5111(12) 0.5229(7) 0.063(3) Uiso 0.32 1 d PD B 2
F6X F 0.0871(12) 0.5154(11) 0.6310(8) 0.051(3) Uiso 0.32 1 d PD B 2
F4Y F 0.3351(10) 0.5833(12) 0.5688(8) 0.051(3) Uiso 0.32 1 d PD B 3
F5Y F 0.1240(14) 0.4746(11) 0.5388(8) 0.064(4) Uiso 0.32 1 d PD B 3
F6Y F 0.1889(14) 0.5645(12) 0.6705(6) 0.055(3) Uiso 0.32 1 d PD B 3
C7 C 0.2038(7) 0.8954(9) 0.1567(4) 0.075(2) Uani 1 1 d . . .
H7A H 0.2150 1.0027 0.1472 0.112 Uiso 1 1 calc R . .
H7B H 0.1358 0.8527 0.1069 0.112 Uiso 1 1 calc R . .
H7C H 0.3053 0.8476 0.1603 0.112 Uiso 1 1 calc R . .
O1 O 0.2524(3) 1.0842(3) 0.48611(19) 0.0332(6) Uani 1 1 d . A .
O2 O 0.1350(3) 0.7791(3) 0.47526(18) 0.0318(6) Uani 1 1 d . B .
O3 O -0.1590(3) 0.8886(3) 0.38231(18) 0.0332(6) Uani 1 1 d . . .
O4 O -0.0405(3) 1.1916(3) 0.39343(17) 0.0322(6) Uani 1 1 d . . .
O5 O 0.1371(4) 0.9696(3) 0.2971(2) 0.0368(7) Uani 1 1 d . . .

loop_
_atom_site_aniso_label
_atom_site_aniso_U_11
_atom_site_aniso_U_22
_atom_site_aniso_U_33
_atom_site_aniso_U_23
_atom_site_aniso_U_13
_atom_site_aniso_U_12
Ru1 0.02702(18) 0.03014(18) 0.02196(18) 0.00026(11) 0.00960(13) -0.00055(12)
C1 0.031(2) 0.0304(19) 0.033(2) 0.0036(16) 0.0033(17) 0.0009(16)
C2 0.026(2) 0.034(2) 0.031(2) -0.0008(16) 0.0047(17) -0.0057(16)
C5 0.037(2) 0.060(3) 0.032(2) -0.009(2) 0.0026(19) 0.017(2)
C6 0.170(8) 0.042(3) 0.051(3) -0.010(3) 0.026(4) -0.008(4)
C3 0.035(2) 0.044(2) 0.042(3) 0.004(2) -0.002(2) 0.0017(19)
C4 0.041(2) 0.038(2) 0.036(2) 0.0020(18) 0.009(2) 0.0004(18)
C7 0.051(3) 0.137(6) 0.041(3) -0.035(3) 0.022(3) -0.005(4)
O1 0.0264(14) 0.0399(15) 0.0347(15) -0.0005(12) 0.0085(12) -0.0041(12)
O2 0.0331(15) 0.0344(15) 0.0301(15) 0.0016(11) 0.0131(12) 0.0041(12)
O3 0.0331(15) 0.0391(15) 0.0278(14) -0.0027(11) 0.0050(12) -0.0056(12)
O4 0.0363(16) 0.0356(15) 0.0263(14) 0.0041(11) 0.0111(12) 0.0021(12)
O5 0.0362(16) 0.0476(17) 0.0283(15) -0.0058(13) 0.0107(13) -0.0004(13)

loop_
_geom_bond_atom_site_label_1
_geom_bond_atom_site_label_2
_geom_bond_distance
_geom_bond_site_symmetry_2
_geom_bond_publ_flag
Ru1 O4 2.064(3) . y
Ru1 O3 2.066(3) . y
Ru1 O1 2.071(3) . y
Ru1 O2 2.074(3) . y
Ru1 Ru1 2.2866(6) 3_576 y
Ru1 O5 2.288(3) . y
C1 O1 1.250(5) . n
C1 O3 1.253(5) 3_576 n
C1 C3 1.534(6) . n
C2 O2 1.253(5) . n
C2 O4 1.254(5) 3_576 n
C2 C4 1.535(6) . n
C5 O5 1.228(5) . n
C5 C6 1.462(8) . n
C5 C7 1.488(7) . n
C6 H6A 0.9800 . n
C6 H6B 0.9800 . n
C6 H6C 0.9800 . n
C3 F1 1.318(8) . n
C3 F3 1.338(8) . n
C3 F2 1.400(8) . n
C4 F6 1.321(7) . n
C4 F4 1.339(8) . n
C4 F5 1.380(7) . n
C7 H7A 0.9800 . n
C7 H7B 0.9800 . n
C7 H7C 0.9800 . n
O3 C1 1.253(5) 3_576 n
O4 C2 1.254(5) 3_576 n
